data_4127861
loop_
_publ_author_name
'Wang, Mengbin'
'Zhou, Jiong'
'Li, Errui'
'Zhou, Yujuan'
'Li, Qing'
'Huang, Feihe'

_publ_section_title
;
 Separation of Monochlorotoluene Isomers by Nonporous Adaptive Crystals of
 Perethylated Pillar[5]arene and Pillar[6]arene.
;
_journal_issue 43
_journal_name_full 'Journal of the American Chemical Society'
_journal_page_first 17102
_journal_page_last 17106
_journal_paper_doi 10.1021/jacs.9b09988
_journal_volume 141
_journal_year 2019
_chemical_formula_sum 'C73 H92 Cl O12'
_chemical_formula_weight 1196.92
_space_group_IT_number 14
_space_group_name_Hall '-P 2yn'
_space_group_name_H-M_alt 'P 1 21/n 1'
_symmetry_cell_setting monoclinic
_symmetry_space_group_name_Hall '-P 2yn'
_symmetry_space_group_name_H-M 'P 1 21/n 1'
_atom_sites_solution_hydrogens geom
_atom_sites_solution_primary direct
_atom_sites_solution_secondary difmap
_audit_creation_method SHELXL-97
_cell_angle_alpha 90.00
_cell_angle_beta 91.310(8)
_cell_angle_gamma 90.00
_cell_formula_units_Z 2
_cell_length_a 11.607(3)
_cell_length_b 12.917(3)
_cell_length_c 22.363(5)
_cell_measurement_reflns_used 6290
_cell_measurement_temperature 296(2)
_cell_measurement_theta_max 27.51
_cell_measurement_theta_min 2.08
_cell_volume 3352.0(14)
_computing_structure_refinement 'SHELXL-97 (Sheldrick, 1997)'
_computing_structure_solution 'SHELXS-97 (Sheldrick, 1990)'
_diffrn_ambient_temperature 296(2)
_diffrn_measured_fraction_theta_full 0.989
_diffrn_measured_fraction_theta_max 0.989
_diffrn_measurement_device_type 'CCD area detector'
_diffrn_measurement_method 'phi and omega scans'
_diffrn_radiation_monochromator graphite
_diffrn_radiation_source 'fine-focus sealed tube'
_diffrn_radiation_type MoK\a
_diffrn_radiation_wavelength 0.71073
_diffrn_reflns_av_R_equivalents 0.0667
_diffrn_reflns_av_sigmaI/netI 0.0709
_diffrn_reflns_limit_h_max 13
_diffrn_reflns_limit_h_min -14
_diffrn_reflns_limit_k_max 15
_diffrn_reflns_limit_k_min -14
_diffrn_reflns_limit_l_max 27
_diffrn_reflns_limit_l_min -26
_diffrn_reflns_number 20867
_diffrn_reflns_theta_full 25.47
_diffrn_reflns_theta_max 25.47
_diffrn_reflns_theta_min 2.00
_exptl_absorpt_coefficient_mu 0.117
_exptl_crystal_density_diffrn 1.186
_exptl_crystal_density_method 'not measured'
_exptl_crystal_description block
_exptl_crystal_F_000 1286
_refine_diff_density_max 0.458
_refine_diff_density_min -0.375
_refine_diff_density_rms 0.047
_refine_ls_extinction_method none
_refine_ls_goodness_of_fit_ref 1.017
_refine_ls_hydrogen_treatment mixed
_refine_ls_matrix_type full
_refine_ls_number_parameters 394
_refine_ls_number_reflns 6147
_refine_ls_number_restraints 0
_refine_ls_restrained_S_all 1.017
_refine_ls_R_factor_all 0.1492
_refine_ls_R_factor_gt 0.0723
_refine_ls_shift/su_max 0.001
_refine_ls_shift/su_mean 0.000
_refine_ls_structure_factor_coef Fsqd
_refine_ls_weighting_details 'calc w=1/[\s^2^(Fo^2^)+(0.1174P)^2^+0.5282P] where P=(Fo^2^+2Fc^2^)/3'
_refine_ls_weighting_scheme calc
_refine_ls_wR_factor_gt 0.1851
_refine_ls_wR_factor_ref 0.2287
_reflns_number_gt 3177
_reflns_number_total 6147
_reflns_threshold_expression >2sigma(I)
_cod_data_source_file ja9b09988_si_003.cif
_cod_data_source_block a
_cod_original_cell_volume 3351.9(13)
_cod_original_sg_symbol_H-M P2(1)/n
_cod_database_code 4127861

loop_
_symmetry_equiv_pos_as_xyz
'x, y, z'
'-x+1/2, y+1/2, -z+1/2'
'-x, -y, -z'
'x-1/2, -y-1/2, z-1/2'

loop_
_atom_site_label
_atom_site_type_symbol
_atom_site_fract_x
_atom_site_fract_y
_atom_site_fract_z
_atom_site_U_iso_or_equiv
_atom_site_adp_type
_atom_site_occupancy
_atom_site_symmetry_multiplicity
_atom_site_calc_flag
_atom_site_refinement_flags
O1 O 0.43531(19) 0.26331(17) 0.62432(10) 0.0607(6) Uani 1 1 d .
O2 O 0.2353(2) 0.56941(15) 0.30794(11) 0.0630(7) Uani 1 1 d .
O3 O 0.8593(2) 0.10539(19) 0.56698(10) 0.0697(7) Uani 1 1 d .
O4 O 0.6695(2) 0.44334(17) 0.24771(12) 0.0790(8) Uani 1 1 d .
O5 O 0.8134(2) 0.2204(2) 0.42111(14) 0.0930(9) Uani 1 1 d .
O6 O 0.3758(3) 0.1574(2) 0.33006(13) 0.1038(11) Uani 1 1 d .
C2 C 0.6657(3) 0.1386(2) 0.53903(13) 0.0453(8) Uani 1 1 d .
C3 C 0.6285(3) 0.2324(2) 0.65109(13) 0.0449(8) Uani 1 1 d .
C4 C 0.4246(3) 0.6116(2) 0.28377(13) 0.0457(8) Uani 1 1 d .
C5 C 0.4812(3) 0.4019(2) 0.27252(13) 0.0494(8) Uani 1 1 d .
C6 C 0.3428(3) 0.5352(2) 0.29356(14) 0.0488(8) Uani 1 1 d .
C7 C 0.5397(3) 0.2250(2) 0.60794(14) 0.0456(8) Uani 1 1 d .
C8 C 0.3923(3) 0.7247(2) 0.28744(13) 0.0498(8) Uani 1 1 d .
H8A H 0.3230 0.7353 0.2631 0.060 Uiso 1 1 calc R
H8B H 0.4532 0.7648 0.2697 0.060 Uiso 1 1 calc R
C9 C 0.7553(3) 0.1469(2) 0.58166(14) 0.0485(8) Uani 1 1 d .
C10 C 0.5601(3) 0.1792(2) 0.55332(14) 0.0499(8) Uani 1 1 d .
H10 H 0.5002 0.1756 0.5251 0.060 Uiso 1 1 calc R
C11 C 0.6367(3) 0.1364(2) 0.42626(13) 0.0495(8) Uani 1 1 d .
C12 C 0.5545(3) 0.2374(2) 0.32251(13) 0.0508(8) Uani 1 1 d .
C13 C 0.3722(3) 0.4309(2) 0.28720(14) 0.0530(9) Uani 1 1 d .
H13 H 0.3166 0.3803 0.2931 0.064 Uiso 1 1 calc R
C14 C 0.7349(3) 0.1938(2) 0.63650(14) 0.0514(9) Uani 1 1 d .
H14 H 0.7954 0.1993 0.6643 0.062 Uiso 1 1 calc R
C15 C 0.5270(3) 0.1203(2) 0.40410(14) 0.0562(9) Uani 1 1 d .
H15 H 0.4798 0.0735 0.4235 0.067 Uiso 1 1 calc R
C16 C 0.6818(3) 0.0812(2) 0.48130(13) 0.0528(9) Uani 1 1 d .
H16A H 0.7634 0.0680 0.4767 0.063 Uiso 1 1 calc R
H16B H 0.6435 0.0146 0.4839 0.063 Uiso 1 1 calc R
C17 C 0.7059(3) 0.2058(2) 0.39624(15) 0.0553(9) Uani 1 1 d .
C18 C 0.5624(3) 0.4782(2) 0.26284(14) 0.0543(9) Uani 1 1 d .
C19 C 0.5330(3) 0.5814(2) 0.26832(14) 0.0534(9) Uani 1 1 d .
H19 H 0.5884 0.6318 0.2613 0.064 Uiso 1 1 calc R
C20 C 0.6650(3) 0.2536(2) 0.34441(15) 0.0580(9) Uani 1 1 d .
H20 H 0.7134 0.2979 0.3239 0.070 Uiso 1 1 calc R
C21 C 0.5112(3) 0.2881(2) 0.26523(14) 0.0594(10) Uani 1 1 d .
H21A H 0.4432 0.2513 0.2507 0.071 Uiso 1 1 calc R
H21B H 0.5698 0.2816 0.2352 0.071 Uiso 1 1 calc R
C22 C 0.4842(3) 0.1710(2) 0.35388(15) 0.0594(10) Uani 1 1 d .
C23 C 0.7539(3) 0.5136(3) 0.22862(18) 0.0727(11) Uani 1 1 d .
H23A H 0.7754 0.5606 0.2608 0.087 Uiso 1 1 calc R
H23B H 0.7246 0.5539 0.1950 0.087 Uiso 1 1 calc R
C24 C 0.3463(3) 0.2711(3) 0.58007(18) 0.0804(12) Uani 1 1 d .
H24A H 0.3230 0.2027 0.5665 0.097 Uiso 1 1 calc R
H24B H 0.3728 0.3100 0.5459 0.097 Uiso 1 1 calc R
C25 C 0.9542(3) 0.1155(3) 0.60675(19) 0.0822(12) Uani 1 1 d .
H25A H 0.9375 0.0827 0.6446 0.099 Uiso 1 1 calc R
H25B H 0.9702 0.1881 0.6142 0.099 Uiso 1 1 calc R
C26 C 0.1469(3) 0.4963(3) 0.3161(2) 0.0814(12) Uani 1 1 d .
H26A H 0.1711 0.4451 0.3455 0.098 Uiso 1 1 calc R
H26B H 0.1292 0.4610 0.2787 0.098 Uiso 1 1 calc R
C27 C 0.2486(5) 0.5596(4) 0.47169(19) 0.237(2) Uani 0.50 1 d P
Cl1 Cl 0.2486(5) 0.5596(4) 0.47169(19) 0.237(2) Uani 0.50 1 d P
H27A H 0.2010 0.4992 0.4750 0.356 Uiso 1 1 calc R
H27B H 0.2416 0.5869 0.4318 0.356 Uiso 1 1 calc R
H27C H 0.2243 0.6110 0.4997 0.356 Uiso 1 1 calc R
C28 C 0.0434(4) 0.5527(3) 0.3370(3) 0.1062(17) Uani 1 1 d .
H28A H 0.0628 0.5903 0.3729 0.159 Uiso 1 1 calc R
H28B H -0.0168 0.5040 0.3450 0.159 Uiso 1 1 calc R
H28C H 0.0174 0.6003 0.3066 0.159 Uiso 1 1 calc R
C29 C 0.8551(4) 0.4510(3) 0.2108(2) 0.1007(15) Uani 1 1 d .
H29A H 0.8837 0.4122 0.2446 0.151 Uiso 1 1 calc R
H29B H 0.9145 0.4962 0.1969 0.151 Uiso 1 1 calc R
H29C H 0.8323 0.4042 0.1793 0.151 Uiso 1 1 calc R
C30 C 1.0553(4) 0.0654(4) 0.5796(2) 0.1042(16) Uani 1 1 d .
H30A H 1.0416 -0.0076 0.5758 0.156 Uiso 1 1 calc R
H30B H 1.1224 0.0768 0.6047 0.156 Uiso 1 1 calc R
H30C H 1.0675 0.0946 0.5408 0.156 Uiso 1 1 calc R
C31 C 0.2470(4) 0.3254(4) 0.6081(2) 0.1136(18) Uani 1 1 d .
H31A H 0.2190 0.2844 0.6404 0.170 Uiso 1 1 calc R
H31B H 0.1865 0.3352 0.5787 0.170 Uiso 1 1 calc R
H31C H 0.2721 0.3915 0.6231 0.170 Uiso 1 1 calc R
C32 C 0.2951(5) 0.1016(5) 0.3636(3) 0.139(3) Uani 1 1 d .
H32A H 0.2365 0.0742 0.3363 0.167 Uiso 1 1 calc R
H32B H 0.3342 0.0432 0.3822 0.167 Uiso 1 1 calc R
C33 C 0.8847(4) 0.2991(4) 0.3993(3) 0.1195(19) Uani 1 1 d .
H33A H 0.8421 0.3634 0.3951 0.143 Uiso 1 1 calc R
H33B H 0.9141 0.2802 0.3605 0.143 Uiso 1 1 calc R
C34 C 0.3874(6) 0.5277(4) 0.4866(3) 0.122(2) Uani 1 1 d .
C35 C 0.5491(8) 0.5323(5) 0.5517(2) 0.143(3) Uani 1 1 d .
H35 H 0.5829 0.5551 0.5874 0.172 Uiso 1 1 calc R
C36 C 0.4401(8) 0.5583(4) 0.5384(3) 0.141(3) Uani 1 1 d .
H36 H 0.3994 0.5983 0.5653 0.169 Uiso 1 1 calc R
C37 C 0.9834(5) 0.3113(5) 0.4448(3) 0.174(3) Uani 1 1 d .
H37A H 0.9526 0.3197 0.4840 0.261 Uiso 1 1 calc R
H37B H 1.0282 0.3711 0.4350 0.261 Uiso 1 1 calc R
H37C H 1.0313 0.2508 0.4442 0.261 Uiso 1 1 calc R
C38 C 0.2445(9) 0.1543(7) 0.4049(5) 0.237(6) Uani 1 1 d .
H38A H 0.2624 0.2238 0.4107 0.284 Uiso 1 1 calc R
H38B H 0.1902 0.1225 0.4288 0.284 Uiso 1 1 calc R

loop_
_atom_site_aniso_label
_atom_site_aniso_U_11
_atom_site_aniso_U_22
_atom_site_aniso_U_33
_atom_site_aniso_U_23
_atom_site_aniso_U_13
_atom_site_aniso_U_12
O1 0.0490(15) 0.0708(14) 0.0623(15) -0.0075(11) 0.0034(12) 0.0066(12)
O2 0.0574(16) 0.0468(12) 0.0844(17) 0.0045(11) -0.0007(13) -0.0046(11)
O3 0.0550(16) 0.0886(17) 0.0650(16) -0.0176(13) -0.0085(13) 0.0221(13)
O4 0.085(2) 0.0493(13) 0.105(2) 0.0173(13) 0.0379(16) 0.0113(13)
O5 0.0591(18) 0.100(2) 0.120(2) 0.0457(18) -0.0027(17) -0.0057(15)
O6 0.099(2) 0.113(2) 0.098(2) 0.0510(18) -0.0418(19) -0.0460(19)
C2 0.055(2) 0.0352(15) 0.0457(18) 0.0045(13) 0.0008(16) 0.0035(14)
C3 0.054(2) 0.0346(15) 0.0461(18) 0.0034(13) -0.0010(16) 0.0010(14)
C4 0.061(2) 0.0361(15) 0.0395(17) 0.0023(13) 0.0007(16) -0.0016(15)
C5 0.078(3) 0.0365(16) 0.0341(17) 0.0015(13) 0.0020(16) 0.0019(16)
C6 0.056(2) 0.0449(17) 0.0454(18) 0.0023(14) -0.0029(16) 0.0022(16)
C7 0.047(2) 0.0417(16) 0.0483(19) 0.0035(14) 0.0048(16) -0.0001(14)
C8 0.063(2) 0.0374(16) 0.0491(19) 0.0019(14) 0.0046(16) 0.0005(15)
C9 0.046(2) 0.0470(17) 0.052(2) 0.0022(15) 0.0039(16) 0.0075(15)
C10 0.053(2) 0.0456(17) 0.051(2) 0.0015(15) -0.0051(16) -0.0011(15)
C11 0.068(2) 0.0352(15) 0.0459(18) -0.0007(13) 0.0062(17) 0.0060(15)
C12 0.073(3) 0.0334(15) 0.0458(19) -0.0014(13) 0.0048(17) 0.0055(15)
C13 0.070(3) 0.0419(17) 0.0469(19) 0.0019(14) -0.0060(17) -0.0091(16)
C14 0.054(2) 0.0478(17) 0.052(2) -0.0006(15) -0.0078(17) 0.0029(15)
C15 0.069(3) 0.0479(18) 0.052(2) 0.0079(15) -0.0007(18) -0.0108(16)
C16 0.064(2) 0.0452(17) 0.049(2) 0.0025(15) 0.0009(17) 0.0088(15)
C17 0.053(2) 0.0519(19) 0.062(2) 0.0050(17) 0.0039(18) 0.0037(16)
C18 0.070(3) 0.0426(18) 0.050(2) 0.0046(14) 0.0117(17) 0.0077(17)
C19 0.069(3) 0.0367(16) 0.055(2) 0.0067(14) 0.0114(18) -0.0040(16)
C20 0.070(3) 0.0440(18) 0.061(2) 0.0079(16) 0.0192(19) 0.0032(16)
C21 0.095(3) 0.0360(16) 0.0474(19) 0.0009(14) 0.0037(18) 0.0053(16)
C22 0.076(3) 0.0490(18) 0.053(2) 0.0077(16) -0.0125(19) -0.0119(17)
C23 0.081(3) 0.055(2) 0.083(3) 0.0053(19) 0.023(2) -0.001(2)
C24 0.057(3) 0.105(3) 0.079(3) -0.013(2) -0.008(2) 0.016(2)
C25 0.058(3) 0.104(3) 0.084(3) -0.020(2) -0.010(2) 0.016(2)
C26 0.067(3) 0.057(2) 0.120(3) 0.016(2) -0.001(2) -0.010(2)
C27 0.254(5) 0.253(4) 0.202(4) 0.012(3) -0.062(3) 0.078(4)
Cl1 0.254(5) 0.253(4) 0.202(4) 0.012(3) -0.062(3) 0.078(4)
C28 0.068(3) 0.082(3) 0.170(5) 0.042(3) 0.022(3) 0.005(2)
C29 0.096(4) 0.076(3) 0.133(4) 0.003(3) 0.054(3) 0.002(2)
C30 0.061(3) 0.144(4) 0.107(4) -0.028(3) -0.006(3) 0.032(3)
C31 0.062(3) 0.164(5) 0.114(4) -0.026(3) -0.004(3) 0.036(3)
C32 0.080(4) 0.155(5) 0.180(6) 0.105(5) -0.057(4) -0.061(4)
C33 0.072(3) 0.125(4) 0.162(5) 0.052(4) 0.002(3) -0.022(3)
C34 0.174(6) 0.106(4) 0.085(4) 0.012(3) -0.025(4) 0.031(4)
C35 0.242(9) 0.119(5) 0.068(4) -0.021(3) -0.026(5) 0.034(5)
C36 0.217(8) 0.116(4) 0.089(4) -0.023(3) -0.017(5) 0.050(5)
C37 0.078(4) 0.174(6) 0.267(9) 0.077(6) -0.041(5) -0.036(4)
C38 0.264(12) 0.181(8) 0.273(12) 0.047(8) 0.175(10) 0.031(7)

loop_
_atom_type_symbol
_atom_type_description
_atom_type_scat_dispersion_real
_atom_type_scat_dispersion_imag
_atom_type_scat_source
C C 0.0033 0.0016 'International Tables Vol C Tables 4.2.6.8 and 6.1.1.4'
O O 0.0106 0.0060 'International Tables Vol C Tables 4.2.6.8 and 6.1.1.4'
H H 0.0000 0.0000 'International Tables Vol C Tables 4.2.6.8 and 6.1.1.4'
Cl Cl 0.1484 0.1585 'International Tables Vol C Tables 4.2.6.8 and 6.1.1.4'

loop_
_geom_angle_atom_site_label_1
_geom_angle_atom_site_label_2
_geom_angle_atom_site_label_3
_geom_angle
_geom_angle_site_symmetry_1
_geom_angle_site_symmetry_3
C7 O1 C24 118.4(3) . .
C6 O2 C26 119.0(3) . .
C9 O3 C25 119.7(3) . .
C18 O4 C23 120.2(3) . .
C17 O5 C33 119.8(3) . .
C22 O6 C32 118.4(3) . .
C10 C2 C9 117.6(3) . .
C10 C2 C16 121.1(3) . .
C9 C2 C16 121.2(3) . .
C14 C3 C7 117.5(3) . .
C14 C3 C8 120.8(3) . 3_666
C7 C3 C8 121.6(3) . 3_666
C19 C4 C6 118.2(3) . .
C19 C4 C8 121.3(3) . .
C6 C4 C8 120.4(3) . .
C13 C5 C18 118.6(3) . .
C13 C5 C21 120.4(3) . .
C18 C5 C21 120.9(3) . .
O2 C6 C13 124.1(3) . .
O2 C6 C4 116.0(3) . .
C13 C6 C4 119.9(3) . .
O1 C7 C10 124.3(3) . .
O1 C7 C3 115.8(3) . .
C10 C7 C3 120.0(3) . .
C4 C8 C3 116.8(2) . 3_666
O3 C9 C14 123.4(3) . .
O3 C9 C2 116.9(3) . .
C14 C9 C2 119.7(3) . .
C7 C10 C2 122.7(3) . .
C15 C11 C17 117.8(3) . .
C15 C11 C16 121.7(3) . .
C17 C11 C16 120.5(3) . .
C20 C12 C22 117.9(3) . .
C20 C12 C21 121.5(3) . .
C22 C12 C21 120.5(3) . .
C5 C13 C6 121.2(3) . .
C3 C14 C9 122.5(3) . .
C11 C15 C22 122.3(3) . .
C11 C16 C2 114.8(2) . .
O5 C17 C20 124.8(3) . .
O5 C17 C11 115.2(3) . .
C20 C17 C11 120.1(3) . .
O4 C18 C5 115.4(3) . .
O4 C18 C19 124.4(3) . .
C5 C18 C19 120.2(3) . .
C4 C19 C18 121.8(3) . .
C12 C20 C17 121.8(3) . .
C12 C21 C5 113.6(2) . .
O6 C22 C12 115.4(3) . .
O6 C22 C15 124.5(3) . .
C12 C22 C15 120.0(3) . .
O4 C23 C29 106.8(3) . .
O1 C24 C31 107.2(3) . .
O3 C25 C30 108.5(3) . .
O2 C26 C28 107.9(3) . .
C38 C32 O6 115.3(7) . .
O5 C33 C37 106.4(4) . .
C36 C34 C35 117.1(6) . 3_666
C36 C34 C27 120.5(6) . .
C35 C34 C27 122.4(6) 3_666 .
C36 C35 C34 121.3(5) . 3_666
C35 C36 C34 121.6(6) . .

loop_
_geom_bond_atom_site_label_1
_geom_bond_atom_site_label_2
_geom_bond_distance
_geom_bond_site_symmetry_2
O1 C7 1.366(4) .
O1 C24 1.418(4) .
O2 C6 1.369(4) .
O2 C26 1.409(4) .
O3 C9 1.368(4) .
O3 C25 1.406(4) .
O4 C18 1.373(4) .
O4 C23 1.408(4) .
O5 C17 1.368(4) .
O5 C33 1.406(5) .
O6 C22 1.366(4) .
O6 C32 1.412(6) .
C2 C10 1.377(4) .
C2 C9 1.399(4) .
C2 C16 1.504(4) .
C3 C14 1.378(4) .
C3 C7 1.399(4) .
C3 C8 1.507(4) 3_666
C4 C19 1.369(4) .
C4 C6 1.389(4) .
C4 C8 1.511(4) .
C5 C13 1.367(5) .
C5 C18 1.384(4) .
C5 C21 1.520(4) .
C6 C13 1.398(4) .
C7 C10 1.383(4) .
C8 C3 1.507(4) 3_666
C9 C14 1.393(4) .
C11 C15 1.372(4) .
C11 C17 1.387(4) .
C11 C16 1.507(4) .
C12 C20 1.378(4) .
C12 C22 1.385(5) .
C12 C21 1.514(4) .
C15 C22 1.383(4) .
C17 C20 1.388(4) .
C18 C19 1.383(4) .
C23 C29 1.488(5) .
C24 C31 1.498(6) .
C25 C30 1.482(5) .
C26 C28 1.490(5) .
C27 C34 1.688(8) .
C32 C38 1.299(9) .
C33 C37 1.523(7) .
C34 C36 1.356(8) .
C34 C35 1.381(8) 3_666
C35 C36 1.336(9) .
C35 C34 1.381(8) 3_666
